data_2108752
loop_
_publ_author_name
'Beske, Maurice'
'Cronje, Stephanie'
'Schmidt, Martin U.'
'Tapmeyer, Lukas'

_publ_section_title
;
 Disordered sodium alkoxides from powder data: crystal structures of
 sodium ethoxide, propoxide, butoxide and pentoxide, and some of their
 solvates
;
_journal_coeditor_code NE5003SUP1
_journal_issue 1
_journal_name_full 'Acta Crystallographica Section B'
_journal_page_first
;
;
_journal_paper_doi 10.1107/S205252062001584X
_journal_volume 77
_journal_year 2021
_chemical_compound_source Synthesis
_chemical_formula_moiety 'C4 H9 O1 1-, Na1 1+'
_chemical_formula_sum 'C4 H9 Na O'
_chemical_formula_weight 96.10
_chemical_name_common 'Sodium butoxide, sodium n-butanolate'
_chemical_name_systematic 'sodium 1-butoxide'
_chemical_properties_physical 'moisture-sensitive, hygroscopic'
_space_group_crystal_system tetragonal
_space_group_IT_number 129
_space_group_name_Hall '-P 4a 2a'
_space_group_name_H-M_alt 'P 4/n m m :2'
_cell_angle_alpha 90
_cell_angle_beta 90
_cell_angle_gamma 90
_cell_formula_units_Z 2
_cell_length_a 4.43232(9)
_cell_length_b 4.43232(9)
_cell_length_c 14.0143(8)
_cell_measurement_reflns_used 115
_cell_measurement_temperature 298
_cell_measurement_theta_max 99.99
_cell_measurement_theta_min 2
_cell_volume 275.317(18)
_computing_cell_refinement '<i>TOPAS-Academic</i> (Coelho, 2012)'
_computing_data_collection '<i>WINX^POW^</i> (Stoe & Cie, 2004)'
_computing_data_reduction '<i>DASH</i> 3.1 (David <i>et al.</i>, 2006)'
_computing_molecular_graphics '<i>Mercury</i> (Macrae <i>et al.</i>, 2008)'
_computing_structure_refinement '<i>TOPAS-Academic</i> (Coelho, 2012)'
_computing_structure_solution '<i>DASH</i> 3.1 (David <i>et al.</i>, 2006)'
_diffrn_ambient_temperature 298
_diffrn_detector 'linear position-sensitive detector'
_diffrn_measurement_device_type STOE-Stadi-P
_diffrn_radiation_monochromator Ge(111)
_diffrn_radiation_probe x-ray
_diffrn_radiation_type 'Cu K\a~1~'
_diffrn_radiation_wavelength 1.54056
_diffrn_reflns_number 115
_diffrn_source 'sealed X-ray tube'
_exptl_absorpt_coefficient_mu 1.314
_exptl_crystal_colour white
_exptl_crystal_density_diffrn 1.159
_exptl_crystal_description powder
_exptl_crystal_F_000 104.0
_exptl_crystal_recrystallization_method 'Crystallised from n-butanol solution with subsequent evaporation'
_pd_calc_method 'Rietveld Refinement'
_pd_char_colour White
_pd_char_particle_morphology powder
_pd_meas_2theta_range_inc 0.0100002
_pd_meas_2theta_range_max 99.9919
_pd_meas_2theta_range_min 2.00000
_pd_meas_number_of_points 9800
_pd_meas_scan_method step
_pd_proc_2theta_range_inc 0.0100002
_pd_proc_2theta_range_max 99.9919
_pd_proc_2theta_range_min 2.00000
_pd_proc_info_excluded_regions /
_pd_proc_ls_background_function 'Chebyshev function with 20 terms'
_pd_proc_ls_pref_orient_corr none
_pd_proc_ls_profile_function 'fundamental parameters'
_pd_proc_ls_prof_R_factor 3.46722689
_pd_proc_ls_prof_wR_expected 2.40146159
_pd_proc_ls_prof_wR_factor 4.71172181
_pd_proc_wavelength 1.54056
_pd_spec_mounting '1.0 mm glass capillary'
_pd_spec_mount_mode transmission
_refine_ls_extinction_method none
_refine_ls_goodness_of_fit_all 1.962
_refine_ls_hydrogen_treatment refxyz
_refine_ls_matrix_type fullcycle
_refine_ls_number_constraints 9
_refine_ls_number_parameters 61
_refine_ls_number_restraints 21
_refine_ls_R_I_factor 2.340
_refine_ls_shift/su_max 0.0001
_refine_ls_weighting_details w=1/\s[Y~obs~]^2^
_refine_ls_weighting_scheme sigma
_cod_data_source_file ne5003sup1.cif
_cod_data_source_block NaOnBu
_cod_original_cell_volume 275.318(19)
_cod_original_sg_symbol_H-M P4/nmm:2
_cod_original_formula_sum 'C4 H9 Na1 O1'
_cod_database_code 2108752
_publcif_datablock.id {9cf9a03e-9e0f-43cf-837c-744d608298a4}

loop_
_symmetry_equiv_pos_as_xyz
'x, y, z '
'-x, y+1/2, -z '
'-x+1/2, -y+1/2, z '
'-x+1/2, y, z '
'-y, -x, -z '
'-y, x+1/2, -z '
'-y+1/2, -x+1/2, z '
'-y+1/2, x, z '
'y, -x+1/2, z '
'y, x, z '
'y+1/2, -x, -z '
'y+1/2, x+1/2, -z '
'x, -y+1/2, z '
'-x, -y, -z '
'x+1/2, -y, -z '
'x+1/2, y+1/2, -z '

loop_
_atom_site_label
_atom_site_type_symbol
_atom_site_symmetry_multiplicity
_atom_site_fract_x
_atom_site_fract_y
_atom_site_fract_z
_atom_site_occupancy
_atom_site_B_iso_or_equiv
_atom_site_U_iso_or_equiv
Na1 Na 2 0.75 0.25 0 1 0.90(15) 0.01136
O1 O 2 0.25 0.25 0.0541(7) 1 0.90(15) 0.01136
C1 C 8 0.197(10) 0.197(10) 0.126(2) 0.25 8.8(14) 0.11176
H1 H 16 0.02(5) 0.07(5) 0.126(12) 0.25 10.6(16) 0.13411
C2 C 8 0.267(40) 0.267(40) 0.217(4) 0.25 8.8(14) 0.11176
H2 H 16 0.49(3) 0.27(20) 0.225(13) 0.25 10.6(16) 0.13411
C3 C 8 0.125(7) 0.125(7) 0.300(4) 0.25 8.8(14) 0.11176
H3 H 16 -0.01(8) -0.05(9) 0.277(13) 0.25 10.6(16) 0.13411
C4 C 8 0.126(11) 0.126(11) 0.393(5) 0.25 8.8(14) 0.11176
H4A H 8 -0.02(3) -0.02(3) 0.42(3) 0.25 10.6(16) 0.13411
H4B H 16 0.07(4) 0.34(6) 0.42(2) 0.25 10.6(16) 0.13411

loop_
_geom_angle_atom_site_label_1
_geom_angle_atom_site_label_2
_geom_angle_atom_site_label_3
_geom_angle
Na1 O1 C1 121

loop_
_geom_bond_atom_site_label_1
_geom_bond_atom_site_label_2
_geom_bond_distance
Na1 O1 2.342(2)

_cod_database_fobs_code 2108752
